data_7047333
loop_
_publ_author_name
'Mashita, Takanori'
'Tsushima, Satoru'
'Takao, Koichiro'

_publ_section_title
;
 Controlling lability of uranyl(VI) through intramolecular \p-\p stacking
;
_journal_name_full 'Dalton Transactions'
_journal_paper_doi 10.1039/C8DT02600A
_journal_year 2018
_chemical_formula_moiety 'C74 H90 Cl2 O15 P4 U'
_chemical_formula_sum 'C74 H90 Cl2 O15 P4 U'
_chemical_formula_weight 1652.35
_space_group_crystal_system orthorhombic
_space_group_IT_number 70
_space_group_name_Hall '-F 2uv 2vw'
_space_group_name_H-M_alt 'F d d d'
_symmetry_space_group_name_Hall '-F 2uv 2vw'
_symmetry_space_group_name_H-M 'F d d d :2'
_atom_sites_solution_hydrogens geom
_atom_sites_solution_primary direct
_atom_sites_solution_secondary difmap
_audit_update_record
;
2018-08-16 deposited with the CCDC.
2018-08-17 downloaded from the CCDC.
;
_cell_angle_alpha 90.0000
_cell_angle_beta 90.0000
_cell_angle_gamma 90.0000
_cell_formula_units_Z 8
_cell_length_a 17.9384(8)
_cell_length_b 21.0551(10)
_cell_length_c 38.4913(16)
_cell_measurement_reflns_used 29187
_cell_measurement_temperature 123
_cell_measurement_theta_max 27.51
_cell_measurement_theta_min 3.04
_cell_volume 14538.0(11)
_computing_cell_refinement 'RAPID AUTO'
_computing_data_collection 'RAPID AUTO (Rigaku, ????)'
_computing_data_reduction 'RAPID AUTO'
_computing_molecular_graphics 'CrystalStructure 4.2'
_computing_publication_material 'CrystalStructure 4.2 (Rigaku, 2017)'
_computing_structure_refinement 'SHELXL Version 2017/1 (Sheldrick, 2008)'
_computing_structure_solution 'SHELXT Version 2014/5 (Sheldrick, 2014)'
_diffrn_ambient_temperature 123
_diffrn_detector_area_resol_mean 10.000
_diffrn_measured_fraction_theta_full 0.998
_diffrn_measured_fraction_theta_max 0.997
_diffrn_measurement_device_type 'Rigaku R-AXIS RAPID'
_diffrn_measurement_method \w
_diffrn_radiation_type 'Mo K\a'
_diffrn_radiation_wavelength 0.71075
_diffrn_reflns_av_R_equivalents 0.0780
_diffrn_reflns_Laue_measured_fraction_full 0.998
_diffrn_reflns_Laue_measured_fraction_max 0.997
_diffrn_reflns_limit_h_max 23
_diffrn_reflns_limit_h_min -23
_diffrn_reflns_limit_k_max 27
_diffrn_reflns_limit_k_min -27
_diffrn_reflns_limit_l_max 47
_diffrn_reflns_limit_l_min -49
_diffrn_reflns_number 30968
_diffrn_reflns_point_group_measured_fraction_full 0.998
_diffrn_reflns_point_group_measured_fraction_max 0.997
_diffrn_reflns_theta_full 25.242
_diffrn_reflns_theta_max 27.479
_diffrn_reflns_theta_min 3.038
_diffrn_standards_number 0
_exptl_absorpt_coefficient_mu 2.460
_exptl_absorpt_correction_T_max 0.782
_exptl_absorpt_correction_T_min 0.610
_exptl_absorpt_correction_type numerical
_exptl_absorpt_process_details 'NUMABS (Rigaku, 1999)'
_exptl_crystal_colour yellow
_exptl_crystal_density_diffrn 1.510
_exptl_crystal_density_method 'not measured'
_exptl_crystal_description block
_exptl_crystal_F_000 6720.00
_exptl_crystal_size_max 0.388
_exptl_crystal_size_mid 0.342
_exptl_crystal_size_min 0.337
_refine_diff_density_max 2.37
_refine_diff_density_min -2.96
_refine_ls_extinction_method none
_refine_ls_goodness_of_fit_ref 1.090
_refine_ls_hydrogen_treatment constr
_refine_ls_number_parameters 231
_refine_ls_number_reflns 4167
_refine_ls_number_restraints 0
_refine_ls_R_factor_all 0.0566
_refine_ls_R_factor_gt 0.0499
_refine_ls_shift/su_max 0.000
_refine_ls_structure_factor_coef Fsqd
_refine_ls_weighting_details 'w = 1/[\s^2^(Fo^2^)+(0.0308P)^2^+347.0458P] where P=(Fo^2^+2Fc^2^)/3'
_refine_ls_weighting_scheme calc
_refine_ls_wR_factor_gt 0.1131
_refine_ls_wR_factor_ref 0.1162
_reflns_Friedel_coverage 0.000
_reflns_number_gt 3748
_reflns_number_total 4167
_reflns_threshold_expression F^2^>2.0\s(F^2^)
_cod_data_source_file c8dt02600a2.cif
_cod_data_source_block 180724_UO2OPCyPh2_a_
_cod_database_code 7047333

loop_
_space_group_symop_operation_xyz
'x, y, z'
'x, -y+1/4, -z+1/4'
'-x+1/4, y, -z+1/4'
'-x+1/4, -y+1/4, z'
'x, y+1/2, z+1/2'
'x, -y+3/4, -z+3/4'
'-x+1/4, y+1/2, -z+3/4'
'-x+1/4, -y+3/4, z+1/2'
'x+1/2, y, z+1/2'
'x+1/2, -y+1/4, -z+3/4'
'-x+3/4, y, -z+3/4'
'-x+3/4, -y+1/4, z+1/2'
'x+1/2, y+1/2, z'
'x+1/2, -y+3/4, -z+1/4'
'-x+3/4, y+1/2, -z+1/4'
'-x+3/4, -y+3/4, z'
'-x, -y, -z'
'-x, y-1/4, z-1/4'
'x-1/4, -y, z-1/4'
'x-1/4, y-1/4, -z'
'-x, -y+1/2, -z+1/2'
'-x, y+1/4, z+1/4'
'x-1/4, -y+1/2, z+1/4'
'x-1/4, y+1/4, -z+1/2'
'-x+1/2, -y, -z+1/2'
'-x+1/2, y-1/4, z+1/4'
'x+1/4, -y, z+1/4'
'x+1/4, y-1/4, -z+1/2'
'-x+1/2, -y+1/2, -z'
'-x+1/2, y+1/4, z-1/4'
'x+1/4, -y+1/2, z-1/4'
'x+1/4, y+1/4, -z'

loop_
_atom_site_label
_atom_site_type_symbol
_atom_site_fract_x
_atom_site_fract_y
_atom_site_fract_z
_atom_site_U_iso_or_equiv
_atom_site_adp_type
_atom_site_occupancy
_atom_site_site_symmetry_order
_atom_site_calc_flag
_atom_site_refinement_flags_posn
_atom_site_refinement_flags_adp
_atom_site_refinement_flags_occupancy
U1 U 0.875000 0.875000 0.375000 0.02440(12) Uani 1 4 d S T P
Cl1 Cl 0.625000 0.625000 0.23627(6) 0.0435(4) Uani 1 2 d S T P
P1 P 0.82903(7) 0.75180(6) 0.30703(3) 0.0257(3) Uani 1 1 d . . .
O1 O 0.86669(19) 0.79685(16) 0.33304(8) 0.0284(7) Uani 1 1 d . . .
O2 O 0.9734(3) 0.875000 0.375000 0.0289(10) Uani 1 2 d S T P
O3 O 0.5691(11) 0.6726(7) 0.2427(6) 0.144(8) Uani 0.5 1 d . . P
O4 O 0.625000 0.625000 0.2721(4) 0.217(10) Uani 1 2 d S T P
O5 O 0.6731(5) 0.6619(5) 0.2197(3) 0.167(5) Uani 1 1 d . . .
O6 O 0.4698(9) 0.9019(8) 0.3477(5) 0.048(4) Uani 0.25 1 d . . P
C1 C 0.7281(3) 0.7525(3) 0.30834(13) 0.0302(10) Uani 1 1 d . . .
H1 H 0.710624 0.720740 0.290802 0.036 Uiso 1 1 calc R U .
C2 C 0.6990(3) 0.7298(3) 0.34406(14) 0.0379(13) Uani 1 1 d . . .
H2A H 0.719261 0.687135 0.349226 0.046 Uiso 1 1 calc R U .
H2B H 0.716383 0.759316 0.362393 0.046 Uiso 1 1 calc R U .
C3 C 0.6131(3) 0.7273(4) 0.34416(17) 0.0490(16) Uani 1 1 d . . .
H3A H 0.595913 0.694557 0.327530 0.059 Uiso 1 1 calc R U .
H3B H 0.595279 0.715272 0.367595 0.059 Uiso 1 1 calc R U .
C4 C 0.5806(3) 0.7912(4) 0.33416(19) 0.0559(18) Uani 1 1 d . . .
H4A H 0.594121 0.823039 0.352021 0.067 Uiso 1 1 calc R U .
H4B H 0.525559 0.788049 0.333497 0.067 Uiso 1 1 calc R U .
C5 C 0.6088(3) 0.8134(3) 0.29892(18) 0.0452(15) Uani 1 1 d . . .
H5A H 0.587901 0.855898 0.293754 0.054 Uiso 1 1 calc R U .
H5B H 0.591283 0.783720 0.280738 0.054 Uiso 1 1 calc R U .
C6 C 0.6942(3) 0.8169(3) 0.29792(15) 0.0355(12) Uani 1 1 d . . .
H6A H 0.711730 0.850281 0.314109 0.043 Uiso 1 1 calc R U .
H6B H 0.710828 0.828392 0.274216 0.043 Uiso 1 1 calc R U .
C7 C 0.8583(3) 0.6716(3) 0.31551(13) 0.0300(11) Uani 1 1 d . . .
C8 C 0.9166(3) 0.6605(3) 0.33853(14) 0.0330(11) Uani 1 1 d . . .
H8 H 0.938763 0.695038 0.350625 0.040 Uiso 1 1 calc R U .
C9 C 0.9425(3) 0.5990(3) 0.34387(17) 0.0455(15) Uani 1 1 d . . .
H9 H 0.982525 0.591334 0.359471 0.055 Uiso 1 1 calc R U .
C10 C 0.9092(4) 0.5488(3) 0.32609(19) 0.0512(17) Uani 1 1 d . . .
H10 H 0.926433 0.506672 0.329913 0.061 Uiso 1 1 calc R U .
C11 C 0.8515(4) 0.5592(3) 0.30304(19) 0.0530(17) Uani 1 1 d . . .
H11 H 0.829687 0.524502 0.290956 0.064 Uiso 1 1 calc R U .
C12 C 0.8254(4) 0.6205(3) 0.29757(16) 0.0442(13) Uani 1 1 d . . .
H12 H 0.785653 0.627911 0.281795 0.053 Uiso 1 1 calc R U .
C13 C 0.8590(2) 0.7709(2) 0.26375(13) 0.0272(10) Uani 1 1 d . . .
C14 C 0.8222(3) 0.7463(3) 0.23487(13) 0.0346(11) Uani 1 1 d . . .
H14 H 0.778313 0.721530 0.237740 0.042 Uiso 1 1 calc R U .
C15 C 0.8501(3) 0.7583(3) 0.20161(15) 0.0419(13) Uani 1 1 d . . .
H15 H 0.825516 0.741540 0.181792 0.050 Uiso 1 1 calc R U .
C16 C 0.9136(3) 0.7947(3) 0.19761(14) 0.0390(13) Uani 1 1 d . . .
H16 H 0.932450 0.802691 0.174961 0.047 Uiso 1 1 calc R U .
C17 C 0.9501(3) 0.8196(3) 0.22618(15) 0.0369(12) Uani 1 1 d . . .
H17 H 0.993233 0.845182 0.223088 0.044 Uiso 1 1 calc R U .
C18 C 0.9236(3) 0.8072(2) 0.25941(13) 0.0291(10) Uani 1 1 d . . .
H18 H 0.949222 0.823295 0.279112 0.035 Uiso 1 1 calc R U .
C19 C 0.4156(7) 0.875000 0.375000 0.093(5) Uani 1 2 d S T P

loop_
_atom_site_aniso_label
_atom_site_aniso_U_11
_atom_site_aniso_U_22
_atom_site_aniso_U_33
_atom_site_aniso_U_23
_atom_site_aniso_U_13
_atom_site_aniso_U_12
U1 0.01901(17) 0.0302(2) 0.02396(18) 0.000 0.000 0.000
Cl1 0.0490(11) 0.0343(10) 0.0472(11) 0.000 0.000 -0.0131(9)
P1 0.0223(5) 0.0300(6) 0.0247(6) -0.0010(5) 0.0039(5) -0.0007(5)
O1 0.0311(18) 0.0315(18) 0.0227(16) -0.0089(13) 0.0017(14) -0.0029(14)
O2 0.026(2) 0.042(3) 0.019(2) 0.006(2) 0.000 0.000
O3 0.162(16) 0.074(10) 0.196(19) 0.034(11) 0.073(15) 0.053(10)
O4 0.27(2) 0.30(3) 0.087(9) 0.000 0.000 -0.11(2)
O5 0.140(7) 0.190(10) 0.171(9) 0.081(8) -0.040(7) -0.117(7)
O6 0.042(9) 0.040(9) 0.063(11) 0.003(8) -0.017(8) 0.008(7)
C1 0.022(2) 0.042(3) 0.027(2) -0.001(2) 0.002(2) -0.003(2)
C2 0.030(3) 0.054(4) 0.030(3) 0.001(2) 0.009(2) -0.010(2)
C3 0.023(3) 0.079(5) 0.045(3) -0.010(3) 0.012(2) -0.015(3)
C4 0.026(3) 0.081(5) 0.061(4) -0.022(4) 0.011(3) 0.004(3)
C5 0.021(3) 0.052(4) 0.063(4) -0.009(3) -0.004(2) 0.006(2)
C6 0.023(2) 0.044(3) 0.039(3) -0.004(2) -0.002(2) 0.003(2)
C7 0.028(2) 0.032(3) 0.030(3) 0.003(2) 0.011(2) 0.0022(19)
C8 0.023(2) 0.041(3) 0.035(3) 0.004(2) 0.011(2) 0.005(2)
C9 0.034(3) 0.052(4) 0.050(4) 0.012(3) 0.014(3) 0.014(3)
C10 0.055(4) 0.036(3) 0.063(4) 0.007(3) 0.025(3) 0.009(3)
C11 0.067(4) 0.034(3) 0.058(4) -0.001(3) 0.011(4) -0.001(3)
C12 0.049(3) 0.038(3) 0.046(3) -0.001(3) 0.002(3) -0.002(3)
C13 0.021(2) 0.031(3) 0.029(2) 0.003(2) 0.0038(19) 0.0029(18)
C14 0.031(2) 0.046(3) 0.027(3) 0.000(2) 0.003(2) -0.006(2)
C15 0.038(3) 0.054(4) 0.034(3) 0.000(3) -0.003(2) -0.002(3)
C16 0.033(3) 0.055(4) 0.029(3) 0.003(2) 0.011(2) 0.004(2)
C17 0.026(2) 0.043(3) 0.042(3) 0.002(2) 0.008(2) 0.001(2)
C18 0.025(2) 0.034(3) 0.029(2) -0.001(2) 0.005(2) 0.000(2)
C19 0.067(7) 0.110(11) 0.104(10) 0.042(9) 0.000 0.000

loop_
_atom_type_symbol
_atom_type_description
_atom_type_scat_dispersion_real
_atom_type_scat_dispersion_imag
_atom_type_scat_source
C C 0.0033 0.0016
;
International Tables for Crystallography
(Vol. C, Tables 4.2.6.8 and 6.1.1.4)
;
H H 0.0000 0.0000
;
International Tables for Crystallography
(Vol. C, Table 6.1.1.4)
;
Cl Cl 0.1484 0.1585
;
International Tables for Crystallography
(Vol. C, Tables 4.2.6.8 and 6.1.1.4)
;
U U -9.6767 9.6646
;
International Tables for Crystallography
(Vol. C, Tables 4.2.6.8 and 6.1.1.4)
;
P P 0.1023 0.0942
;
International Tables for Crystallography
(Vol. C, Tables 4.2.6.8 and 6.1.1.4)
;
O O 0.0106 0.0060
;
International Tables for Crystallography
(Vol. C, Tables 4.2.6.8 and 6.1.1.4)
;

loop_
_geom_angle_atom_site_label_1
_geom_angle_atom_site_label_2
_geom_angle_atom_site_label_3
_geom_angle
_geom_angle_site_symmetry_1
_geom_angle_site_symmetry_3
O2 U1 O2 180.0 . 11_655
O2 U1 O1 93.70(9) . .
O2 U1 O1 86.30(9) 11_655 .
O2 U1 O1 93.70(9) . 6_565
O2 U1 O1 86.30(9) 11_655 6_565
O1 U1 O1 172.60(17) . 6_565
O2 U1 O1 86.30(9) . 11_655
O2 U1 O1 93.70(9) 11_655 11_655
O1 U1 O1 89.18(18) . 11_655
O1 U1 O1 91.29(17) 6_565 11_655
O2 U1 O1 86.30(9) . 16_665
O2 U1 O1 93.70(9) 11_655 16_665
O1 U1 O1 91.29(17) . 16_665
O1 U1 O1 89.19(18) 6_565 16_665
O1 U1 O1 172.60(17) 11_655 16_665
O5 Cl1 O5 122.4(9) 4_665 .
O5 Cl1 O4 118.8(4) 4_665 .
O5 Cl1 O4 118.8(4) . .
O5 Cl1 O3 92.2(10) 4_665 .
O5 Cl1 O3 97.3(9) . .
O4 Cl1 O3 80.1(9) . .
O5 Cl1 O3 97.3(9) 4_665 4_665
O5 Cl1 O3 92.2(10) . 4_665
O4 Cl1 O3 80.1(9) . 4_665
O3 Cl1 O3 160.3(18) . 4_665
O1 P1 C13 109.6(2) . .
O1 P1 C7 109.5(2) . .
C13 P1 C7 106.9(2) . .
O1 P1 C1 114.6(2) . .
C13 P1 C1 108.9(2) . .
C7 P1 C1 107.1(2) . .
P1 O1 U1 157.5(2) . .
Cl1 O3 O4 48.5(7) . .
Cl1 O4 O3 51.4(6) . 4_665
Cl1 O4 O3 51.4(6) . .
O3 O4 O3 102.7(13) 4_665 .
C6 C1 C2 111.7(4) . .
C6 C1 P1 113.2(4) . .
C2 C1 P1 111.1(4) . .
C6 C1 H1 106.8 . .
C2 C1 H1 106.8 . .
P1 C1 H1 106.8 . .
C3 C2 C1 110.5(5) . .
C3 C2 H2A 109.6 . .
C1 C2 H2A 109.6 . .
C3 C2 H2B 109.6 . .
C1 C2 H2B 109.6 . .
H2A C2 H2B 108.1 . .
C4 C3 C2 110.7(5) . .
C4 C3 H3A 109.5 . .
C2 C3 H3A 109.5 . .
C4 C3 H3B 109.5 . .
C2 C3 H3B 109.5 . .
H3A C3 H3B 108.1 . .
C3 C4 C5 111.8(5) . .
C3 C4 H4A 109.3 . .
C5 C4 H4A 109.3 . .
C3 C4 H4B 109.3 . .
C5 C4 H4B 109.3 . .
H4A C4 H4B 107.9 . .
C4 C5 C6 111.7(5) . .
C4 C5 H5A 109.3 . .
C6 C5 H5A 109.3 . .
C4 C5 H5B 109.3 . .
C6 C5 H5B 109.3 . .
H5A C5 H5B 107.9 . .
C5 C6 C1 110.2(5) . .
C5 C6 H6A 109.6 . .
C1 C6 H6A 109.6 . .
C5 C6 H6B 109.6 . .
C1 C6 H6B 109.6 . .
H6A C6 H6B 108.1 . .
C8 C7 C12 120.0(5) . .
C8 C7 P1 119.5(4) . .
C12 C7 P1 120.4(4) . .
C7 C8 C9 120.0(6) . .
C7 C8 H8 120.0 . .
C9 C8 H8 120.0 . .
C8 C9 C10 119.4(6) . .
C8 C9 H9 120.3 . .
C10 C9 H9 120.3 . .
C11 C10 C9 121.0(6) . .
C11 C10 H10 119.5 . .
C9 C10 H10 119.5 . .
C10 C11 C12 119.8(6) . .
C10 C11 H11 120.1 . .
C12 C11 H11 120.1 . .
C11 C12 C7 119.6(6) . .
C11 C12 H12 120.2 . .
C7 C12 H12 120.2 . .
C14 C13 C18 120.0(5) . .
C14 C13 P1 121.0(4) . .
C18 C13 P1 118.8(4) . .
C13 C14 C15 119.5(5) . .
C13 C14 H14 120.2 . .
C15 C14 H14 120.2 . .
C16 C15 C14 119.9(5) . .
C16 C15 H15 120.0 . .
C14 C15 H15 120.0 . .
C15 C16 C17 120.8(5) . .
C15 C16 H16 119.6 . .
C17 C16 H16 119.6 . .
C16 C17 C18 119.9(5) . .
C16 C17 H17 120.1 . .
C18 C17 H17 120.1 . .
C17 C18 C13 119.8(5) . .
C17 C18 H18 120.1 . .
C13 C18 H18 120.1 . .
C19 C19 O6 129.2(7) 11 .
C19 C19 O6 129.2(7) 11 6_565
O6 C19 O6 101.6(14) . 6_565

loop_
_geom_bond_atom_site_label_1
_geom_bond_atom_site_label_2
_geom_bond_distance
_geom_bond_site_symmetry_2
U1 O2 1.764(5) .
U1 O2 1.764(5) 11_655
U1 O1 2.310(3) .
U1 O1 2.310(3) 6_565
U1 O1 2.310(3) 11_655
U1 O1 2.310(3) 16_665
Cl1 O5 1.325(7) 4_665
Cl1 O5 1.325(7) .
Cl1 O4 1.380(14) .
Cl1 O3 1.439(14) .
Cl1 O3 1.439(14) 4_665
P1 O1 1.536(3) .
P1 C13 1.796(5) .
P1 C7 1.799(5) .
P1 C1 1.812(5) .
O3 O4 1.82(2) .
O6 C19 1.54(2) .
C1 C6 1.541(8) .
C1 C2 1.546(7) .
C1 H1 1.0000 .
C2 C3 1.542(7) .
C2 H2A 0.9900 .
C2 H2B 0.9900 .
C3 C4 1.517(10) .
C3 H3A 0.9900 .
C3 H3B 0.9900 .
C4 C5 1.521(10) .
C4 H4A 0.9900 .
C4 H4B 0.9900 .
C5 C6 1.533(7) .
C5 H5A 0.9900 .
C5 H5B 0.9900 .
C6 H6A 0.9900 .
C6 H6B 0.9900 .
C7 C8 1.390(7) .
C7 C12 1.408(8) .
C8 C9 1.391(8) .
C8 H8 0.9500 .
C9 C10 1.395(10) .
C9 H9 0.9500 .
C10 C11 1.380(10) .
C10 H10 0.9500 .
C11 C12 1.389(9) .
C11 H11 0.9500 .
C12 H12 0.9500 .
C13 C14 1.393(7) .
C13 C18 1.398(7) .
C14 C15 1.398(8) .
C14 H14 0.9500 .
C15 C16 1.380(8) .
C15 H15 0.9500 .
C16 C17 1.383(8) .
C16 H16 0.9500 .
C17 C18 1.390(7) .
C17 H17 0.9500 .
C18 H18 0.9500 .
C19 C19 1.46(3) 11

loop_
_geom_torsion_atom_site_label_1
_geom_torsion_atom_site_label_2
_geom_torsion_atom_site_label_3
_geom_torsion_atom_site_label_4
_geom_torsion
_geom_torsion_site_symmetry_1
_geom_torsion_site_symmetry_4
C13 P1 O1 U1 116.5(6) . .
C7 P1 O1 U1 -126.6(6) . .
C1 P1 O1 U1 -6.3(7) . .
O5 Cl1 O3 O4 118.9(5) 4_665 .
O5 Cl1 O3 O4 -118.1(4) . .
O3 Cl1 O3 O4 0.002(8) 4_665 .
O5 Cl1 O4 O3 93.0(10) 4_665 4_665
O5 Cl1 O4 O3 -87.0(10) . 4_665
O3 Cl1 O4 O3 179.999(3) . 4_665
O5 Cl1 O4 O3 -87.0(10) 4_665 .
O5 Cl1 O4 O3 93.0(10) . .
O3 Cl1 O4 O3 180.001(5) 4_665 .
Cl1 O3 O4 O3 -0.001(6) . 4_665
O1 P1 C1 C6 64.1(4) . .
C13 P1 C1 C6 -59.0(4) . .
C7 P1 C1 C6 -174.3(4) . .
O1 P1 C1 C2 -62.5(5) . .
C13 P1 C1 C2 174.3(4) . .
C7 P1 C1 C2 59.1(4) . .
C6 C1 C2 C3 55.5(6) . .
P1 C1 C2 C3 -177.0(4) . .
C1 C2 C3 C4 -55.8(7) . .
C2 C3 C4 C5 56.8(7) . .
C3 C4 C5 C6 -56.8(7) . .
C4 C5 C6 C1 55.1(7) . .
C2 C1 C6 C5 -54.9(6) . .
P1 C1 C6 C5 178.8(4) . .
O1 P1 C7 C8 -10.4(5) . .
C13 P1 C7 C8 108.2(4) . .
C1 P1 C7 C8 -135.2(4) . .
O1 P1 C7 C12 173.2(4) . .
C13 P1 C7 C12 -68.2(5) . .
C1 P1 C7 C12 48.3(5) . .
C12 C7 C8 C9 0.0(8) . .
P1 C7 C8 C9 -176.5(4) . .
C7 C8 C9 C10 -0.4(8) . .
C8 C9 C10 C11 0.7(9) . .
C9 C10 C11 C12 -0.6(10) . .
C10 C11 C12 C7 0.2(10) . .
C8 C7 C12 C11 0.1(8) . .
P1 C7 C12 C11 176.5(5) . .
O1 P1 C13 C14 -166.7(4) . .
C7 P1 C13 C14 74.8(5) . .
C1 P1 C13 C14 -40.6(5) . .
O1 P1 C13 C18 18.0(5) . .
C7 P1 C13 C18 -100.5(4) . .
C1 P1 C13 C18 144.1(4) . .
C18 C13 C14 C15 -0.1(8) . .
P1 C13 C14 C15 -175.4(4) . .
C13 C14 C15 C16 -0.4(9) . .
C14 C15 C16 C17 -0.1(9) . .
C15 C16 C17 C18 1.1(9) . .
C16 C17 C18 C13 -1.6(8) . .
C14 C13 C18 C17 1.1(8) . .
P1 C13 C18 C17 176.5(4) . .
